data_4301483
loop_
_publ_author_name
'Cristina Femoni'
'Maria Carmela Iapalucci'
'Giuliano Longoni'
'Stefano Zacchini'
'Salvatore Zarra'

_publ_section_title
;
New Findings in the Chemistry of Iron Carbonyls: The Previously Unreported
[H4-nFe4(CO)12]n-(n= 1, 2) Series of Clusters, Which Fills the Gap with
Ruthenium and Osmium
;
_journal_name_full 'Inorganic Chemistry'
_journal_page_first 1599
_journal_page_last 1605
_journal_paper_doi 10.1021/ic802015f
_journal_volume 48
_journal_year 2009
_chemical_formula_sum 'C36 H61 Fe4 N3 O12'
_chemical_formula_weight 951.28
_chemical_name_systematic
; 
 ? 
;
_space_group_IT_number 14
_symmetry_cell_setting monoclinic
_symmetry_space_group_name_Hall '-P 2ybc'
_symmetry_space_group_name_H-M 'P 1 21/c 1'
_atom_sites_solution_hydrogens geom
_atom_sites_solution_primary direct
_atom_sites_solution_secondary difmap
_audit_creation_method SHELXL-97
_cell_angle_alpha 90.00
_cell_angle_beta 113.636(2)
_cell_angle_gamma 90.00
_cell_formula_units_Z 8
_cell_length_a 23.979(3)
_cell_length_b 16.887(2)
_cell_length_c 23.202(3)
_cell_measurement_reflns_used 9854
_cell_measurement_temperature 293(2)
_cell_measurement_theta_max 25.767
_cell_measurement_theta_min 2.264
_cell_volume 8607.1(19)
_computing_structure_refinement 'SHELXL-97 (Sheldrick, 1997)'
_computing_structure_solution 'SHELXS-97 (Sheldrick, 1990)'
_diffrn_ambient_temperature 293(2)
_diffrn_measured_fraction_theta_full 0.993
_diffrn_measured_fraction_theta_max 0.993
_diffrn_measurement_device_type 'CCD area detector'
_diffrn_measurement_method 'phi and omega scans'
_diffrn_radiation_monochromator graphite
_diffrn_radiation_source 'fine-focus sealed tube'
_diffrn_radiation_type MoK\a
_diffrn_radiation_wavelength 0.71073
_diffrn_reflns_av_R_equivalents 0.0644
_diffrn_reflns_av_sigmaI/netI 0.0536
_diffrn_reflns_limit_h_max 29
_diffrn_reflns_limit_h_min -29
_diffrn_reflns_limit_k_max 20
_diffrn_reflns_limit_k_min -20
_diffrn_reflns_limit_l_max 28
_diffrn_reflns_limit_l_min -28
_diffrn_reflns_number 85181
_diffrn_reflns_theta_full 26.00
_diffrn_reflns_theta_max 26.00
_diffrn_reflns_theta_min 1.52
_exptl_absorpt_coefficient_mu 1.381
_exptl_absorpt_correction_T_max 0.8518
_exptl_absorpt_correction_T_min 0.7509
_exptl_absorpt_correction_type empirical
_exptl_crystal_density_diffrn 1.468
_exptl_crystal_density_method 'not measured'
_exptl_crystal_description prism
_exptl_crystal_F_000 3984
_exptl_crystal_size_max 0.22
_exptl_crystal_size_mid 0.15
_exptl_crystal_size_min 0.12
_refine_diff_density_max 0.822
_refine_diff_density_min -0.551
_refine_diff_density_rms 0.100
_refine_ls_extinction_method none
_refine_ls_goodness_of_fit_ref 1.031
_refine_ls_hydrogen_treatment mixed
_refine_ls_matrix_type full
_refine_ls_number_parameters 1064
_refine_ls_number_reflns 16807
_refine_ls_number_restraints 312
_refine_ls_restrained_S_all 1.040
_refine_ls_R_factor_all 0.1086
_refine_ls_R_factor_gt 0.0658
_refine_ls_shift/su_max 0.000
_refine_ls_shift/su_mean 0.000
_refine_ls_structure_factor_coef Fsqd
_refine_ls_weighting_details 'calc w=1/[\s^2^(Fo^2^)+(0.0791P)^2^+35.8615P] where P=(Fo^2^+2Fc^2^)/3'
_refine_ls_weighting_scheme calc
_refine_ls_wR_factor_gt 0.1731
_refine_ls_wR_factor_ref 0.2059
_reflns_number_gt 10458
_reflns_number_total 16807
_reflns_threshold_expression >2sigma(I)
_cod_data_source_file ic802015f_si_001.cif
_cod_data_source_block p21c
_cod_original_cell_volume 8607.4(19)
_cod_original_sg_symbol_H-M 'P 21/c'
_cod_database_code 4301483

loop_
_symmetry_equiv_pos_as_xyz
'x, y, z'
'-x, y+1/2, -z+1/2'
'-x, -y, -z'
'x, -y-1/2, z-1/2'

loop_
_atom_site_label
_atom_site_type_symbol
_atom_site_fract_x
_atom_site_fract_y
_atom_site_fract_z
_atom_site_U_iso_or_equiv
_atom_site_adp_type
_atom_site_occupancy
_atom_site_symmetry_multiplicity
_atom_site_calc_flag
_atom_site_refinement_flags
_atom_site_disorder_assembly
_atom_site_disorder_group
Fe1 Fe 0.45170(4) 0.73790(5) 0.66672(4) 0.0358(2) Uani 0.9736(12) 1 d PDU A 1
Fe2 Fe 0.35591(4) 0.71920(5) 0.68657(4) 0.0357(2) Uani 0.9736(12) 1 d PDU A 1
Fe3 Fe 0.36052(4) 0.66991(5) 0.58523(4) 0.0359(2) Uani 0.9736(12) 1 d PDU A 1
H1 H 0.4031(10) 0.663(3) 0.6643(13) 0.043 Uiso 1 1 d D B 1
Fe4 Fe 0.35467(4) 0.82269(5) 0.60131(4) 0.0386(2) Uani 0.9736(12) 1 d PU A 1
Fe1' Fe 0.3946(14) 0.6821(19) 0.6473(15) 0.034(4) Uani 0.0264(12) 1 d PU A 2
Fe2' Fe 0.3911(14) 0.7824(17) 0.5640(14) 0.031(5) Uani 0.0264(12) 1 d PU A 2
Fe3' Fe 0.2986(14) 0.7640(17) 0.5839(15) 0.035(5) Uani 0.0264(12) 1 d PU A 2
Fe4' Fe 0.3883(14) 0.8371(18) 0.6634(14) 0.034(5) Uani 0.0264(12) 1 d PU A 2
C1 C 0.3775(4) 0.8562(6) 0.5423(4) 0.0754(16) Uani 1 1 d U A 1
C2 C 0.3713(4) 0.9059(5) 0.6516(4) 0.0666(15) Uani 1 1 d U A 1
C3 C 0.2755(3) 0.8350(5) 0.5623(4) 0.0639(15) Uani 1 1 d U A 1
C4 C 0.4865(3) 0.8241(5) 0.6592(3) 0.0546(18) Uani 1 1 d . A 1
C5 C 0.5177(3) 0.6863(4) 0.7100(3) 0.0470(16) Uani 1 1 d . A 1
C6 C 0.3651(4) 0.5709(4) 0.5677(3) 0.0565(18) Uani 1 1 d . A 1
C7 C 0.3150(3) 0.6991(4) 0.5096(3) 0.0461(15) Uani 1 1 d . A 1
C8 C 0.3089(3) 0.7894(4) 0.6978(3) 0.0477(16) Uani 1 1 d . A 1
C9 C 0.3539(3) 0.6550(5) 0.7440(3) 0.0542(18) Uani 1 1 d . A 1
C10 C 0.2922(3) 0.6693(4) 0.6113(3) 0.0476(16) Uani 1 1 d . A 1
C11 C 0.4323(3) 0.7765(4) 0.7358(3) 0.0409(14) Uani 1 1 d . A 1
C12 C 0.4383(3) 0.6987(4) 0.5814(3) 0.0466(16) Uani 1 1 d . A 1
O1 O 0.3921(3) 0.8810(4) 0.5035(3) 0.0813(15) Uani 1 1 d U A 1
O2 O 0.3812(3) 0.9619(3) 0.6830(3) 0.0731(13) Uani 1 1 d U A 1
O3 O 0.2236(2) 0.8472(4) 0.5346(3) 0.0709(13) Uani 1 1 d U A 1
O4 O 0.5153(3) 0.8784(4) 0.6575(3) 0.0880(19) Uani 1 1 d . A 1
O5 O 0.5645(2) 0.6561(4) 0.7397(3) 0.0786(17) Uani 1 1 d . A 1
O6 O 0.3689(4) 0.5073(3) 0.5508(3) 0.100(2) Uani 1 1 d . A 1
O7 O 0.2838(3) 0.7106(3) 0.4568(2) 0.0699(15) Uani 1 1 d . A 1
O8 O 0.2777(2) 0.8328(3) 0.7103(3) 0.0709(15) Uani 1 1 d . A 1
O9 O 0.3490(3) 0.6164(4) 0.7830(3) 0.103(2) Uani 1 1 d . A 1
O10 O 0.2407(2) 0.6527(4) 0.5929(2) 0.0689(15) Uani 1 1 d . A 1
O11 O 0.4543(2) 0.8130(3) 0.7826(2) 0.0616(14) Uani 1 1 d . A 1
O12 O 0.4638(2) 0.6954(4) 0.5477(2) 0.0660(15) Uani 1 1 d . A 1
Fe5 Fe 0.19963(4) 0.27381(5) 0.41810(4) 0.0342(2) Uani 0.9818(11) 1 d PDU C 1
Fe6 Fe 0.10339(4) 0.28814(5) 0.43721(4) 0.0337(2) Uani 0.9818(11) 1 d PDU C 1
Fe7 Fe 0.10600(4) 0.33479(5) 0.33403(4) 0.0334(2) Uani 0.9818(11) 1 d PDU C 1
H2 H 0.1492(9) 0.351(3) 0.4144(12) 0.040 Uiso 1 1 d D D 1
Fe8 Fe 0.10627(4) 0.18234(5) 0.35511(4) 0.0371(2) Uani 0.9818(11) 1 d PU C 1
Fe5' Fe 0.1403(19) 0.316(3) 0.395(2) 0.030(4) Uani 0.0182(11) 1 d PU C 2
Fe6' Fe 0.1450(17) 0.168(2) 0.4173(19) 0.024(5) Uani 0.0182(11) 1 d PU C 2
Fe7' Fe 0.050(2) 0.227(2) 0.332(2) 0.030(6) Uani 0.0182(11) 1 d PU C 2
Fe8' Fe 0.147(2) 0.214(3) 0.316(2) 0.032(6) Uani 0.0182(11) 1 d PU C 2
C21 C 0.1278(4) 0.1010(4) 0.4074(3) 0.0564(13) Uani 1 1 d U C 1
C22 C 0.1306(4) 0.1492(5) 0.2974(4) 0.0624(14) Uani 1 1 d U C 1
C23 C 0.0270(3) 0.1638(5) 0.3162(4) 0.0594(14) Uani 1 1 d U C 1
C24 C 0.2382(3) 0.1893(5) 0.4134(3) 0.0523(17) Uani 1 1 d . C 1
C25 C 0.2647(3) 0.3275(4) 0.4625(3) 0.0437(15) Uani 1 1 d . C 1
C26 C 0.0583(3) 0.2157(4) 0.4501(3) 0.0442(15) Uani 1 1 d . C 1
C27 C 0.1008(3) 0.3524(4) 0.4944(3) 0.0471(16) Uani 1 1 d . C 1
C28 C 0.1021(3) 0.4338(4) 0.3112(3) 0.0413(14) Uani 1 1 d . C 1
C29 C 0.0626(3) 0.2979(4) 0.2601(3) 0.0425(14) Uani 1 1 d . C 1
C30 C 0.0384(3) 0.3311(4) 0.3610(3) 0.0422(14) Uani 1 1 d . C 1
C31 C 0.1817(3) 0.2370(4) 0.4884(3) 0.0416(14) Uani 1 1 d . C 1
C32 C 0.1861(3) 0.3114(4) 0.3329(3) 0.0433(15) Uani 1 1 d . C 1
O21 O 0.1407(2) 0.0464(3) 0.4401(2) 0.0634(12) Uani 1 1 d U C 1
O22 O 0.1466(3) 0.1248(3) 0.2600(3) 0.0696(13) Uani 1 1 d U C 1
O23 O -0.0237(2) 0.1494(3) 0.2899(3) 0.0674(13) Uani 1 1 d U C 1
O24 O 0.2693(3) 0.1362(4) 0.4142(3) 0.0850(19) Uani 1 1 d . C 1
O25 O 0.3100(2) 0.3572(4) 0.4936(3) 0.0797(17) Uani 1 1 d . C 1
O26 O 0.0285(2) 0.1709(3) 0.4623(3) 0.0681(15) Uani 1 1 d . C 1
O27 O 0.0970(3) 0.3915(4) 0.5342(3) 0.087(2) Uani 1 1 d . C 1
O28 O 0.0984(3) 0.4975(3) 0.2916(3) 0.0674(15) Uani 1 1 d . C 1
O29 O 0.0318(2) 0.2821(3) 0.2077(2) 0.0613(13) Uani 1 1 d . C 1
O30 O -0.0143(2) 0.3445(3) 0.3413(2) 0.0591(13) Uani 1 1 d . C 1
O31 O 0.2045(2) 0.2032(3) 0.5368(2) 0.0571(13) Uani 1 1 d . C 1
O32 O 0.2112(2) 0.3154(4) 0.2992(2) 0.0657(15) Uani 1 1 d . C 1
N1 N 0.1221(2) 0.0239(3) 0.6230(2) 0.0409(12) Uani 1 1 d D . .
C101 C 0.1562(3) 0.0236(5) 0.5817(4) 0.071(2) Uani 1 1 d DU . .
H10A H 0.1460 0.0712 0.5561 0.085 Uiso 1 1 calc R . .
H10B H 0.1430 -0.0214 0.5535 0.085 Uiso 1 1 calc R . .
C102 C 0.2252(3) 0.0197(6) 0.6175(5) 0.091(3) Uani 1 1 d DU . .
H10C H 0.2443 0.0200 0.5882 0.137 Uiso 1 1 calc RD . .
H10D H 0.2360 -0.0280 0.6420 0.137 Uiso 1 1 calc R . .
H10E H 0.2389 0.0647 0.6449 0.137 Uiso 1 1 calc R . .
C103 C 0.1375(4) 0.0944(4) 0.6655(3) 0.0626(19) Uani 1 1 d DU . .
H10F H 0.1807 0.0931 0.6921 0.075 Uiso 1 1 calc R . .
H10G H 0.1157 0.0905 0.6927 0.075 Uiso 1 1 calc R . .
C104 C 0.1226(4) 0.1743(4) 0.6316(4) 0.066(2) Uani 1 1 d DU . .
H10H H 0.1337 0.2163 0.6620 0.099 Uiso 1 1 calc R . .
H10I H 0.0797 0.1770 0.6059 0.099 Uiso 1 1 calc R . .
H10J H 0.1449 0.1797 0.6055 0.099 Uiso 1 1 calc R . .
C105 C 0.0560(3) 0.0237(5) 0.5795(3) 0.064(2) Uani 1 1 d DU . .
H10K H 0.0477 -0.0234 0.5534 0.077 Uiso 1 1 calc R . .
H10L H 0.0480 0.0693 0.5518 0.077 Uiso 1 1 calc R . .
C106 C 0.0123(3) 0.0257(5) 0.6120(4) 0.073(2) Uani 1 1 d DU . .
H10M H -0.0288 0.0259 0.5809 0.109 Uiso 1 1 calc R . .
H10N H 0.0195 0.0726 0.6373 0.109 Uiso 1 1 calc R . .
H10O H 0.0187 -0.0202 0.6383 0.109 Uiso 1 1 calc R . .
C107 C 0.1367(4) -0.0482(4) 0.6638(4) 0.069(2) Uani 1 1 d DU . .
H10P H 0.1125 -0.0470 0.6887 0.083 Uiso 1 1 calc R . .
H10Q H 0.1792 -0.0457 0.6927 0.083 Uiso 1 1 calc R . .
C108 C 0.1256(4) -0.1268(4) 0.6288(4) 0.066(2) Uani 1 1 d DU . .
H10R H 0.1368 -0.1696 0.6586 0.099 Uiso 1 1 calc R . .
H10S H 0.1498 -0.1292 0.6044 0.099 Uiso 1 1 calc R . .
H10T H 0.0833 -0.1313 0.6014 0.099 Uiso 1 1 calc R . .
N2 N 0.4415(3) 0.1441(4) 0.5642(3) 0.0622(16) Uani 1 1 d D . .
C201 C 0.4844(6) 0.1212(12) 0.5366(6) 0.176(6) Uani 1 1 d DU . .
H20A H 0.5031 0.0710 0.5542 0.211 Uiso 1 1 calc R . .
H20B H 0.5164 0.1606 0.5470 0.211 Uiso 1 1 calc R . .
C202 C 0.4517(7) 0.1135(12) 0.4641(6) 0.191(6) Uani 1 1 d DU . .
H20C H 0.4807 0.0992 0.4470 0.286 Uiso 1 1 calc R . .
H20D H 0.4332 0.1632 0.4465 0.286 Uiso 1 1 calc R . .
H20E H 0.4208 0.0734 0.4538 0.286 Uiso 1 1 calc R . .
C203 C 0.4142(5) 0.2231(5) 0.5434(5) 0.102(3) Uani 1 1 d DU . .
H20F H 0.3882 0.2351 0.5653 0.122 Uiso 1 1 calc R . .
H20G H 0.3884 0.2203 0.4989 0.122 Uiso 1 1 calc R . .
C204 C 0.4583(5) 0.2915(6) 0.5538(5) 0.099(3) Uani 1 1 d DU . .
H20H H 0.4358 0.3397 0.5389 0.148 Uiso 1 1 calc R . .
H20I H 0.4834 0.2817 0.5311 0.148 Uiso 1 1 calc R . .
H20J H 0.4834 0.2963 0.5979 0.148 Uiso 1 1 calc R . .
C205 C 0.3918(5) 0.0858(7) 0.5468(7) 0.140(5) Uani 1 1 d DU . .
H20K H 0.4091 0.0338 0.5610 0.168 Uiso 1 1 calc R . .
H20L H 0.3711 0.0840 0.5013 0.168 Uiso 1 1 calc R . .
C206 C 0.3459(5) 0.1041(8) 0.5744(7) 0.144(5) Uani 1 1 d DU . .
H20M H 0.3152 0.0636 0.5624 0.217 Uiso 1 1 calc RD . .
H20N H 0.3271 0.1544 0.5589 0.217 Uiso 1 1 calc R . .
H20O H 0.3660 0.1060 0.6194 0.217 Uiso 1 1 calc R . .
C207 C 0.4753(5) 0.1466(6) 0.6337(4) 0.103(3) Uani 1 1 d DU . .
H20P H 0.4482 0.1678 0.6516 0.124 Uiso 1 1 calc R . .
H20Q H 0.5086 0.1838 0.6433 0.124 Uiso 1 1 calc R . .
C208 C 0.5015(5) 0.0694(6) 0.6673(5) 0.117(4) Uani 1 1 d DU . .
H20R H 0.5225 0.0792 0.7116 0.175 Uiso 1 1 calc R . .
H20S H 0.5294 0.0479 0.6512 0.175 Uiso 1 1 calc R . .
H20T H 0.4691 0.0323 0.6604 0.175 Uiso 1 1 calc R . .
N3 N 0.8299(2) 0.3576(3) 0.1945(2) 0.0449(13) Uani 1 1 d D . .
C301 C 0.8731(3) 0.4252(4) 0.2203(3) 0.0571(17) Uani 1 1 d DU . .
H30A H 0.8928 0.4192 0.2656 0.068 Uiso 1 1 calc R . .
H30B H 0.8497 0.4738 0.2118 0.068 Uiso 1 1 calc R . .
C302 C 0.9221(3) 0.4338(5) 0.1949(4) 0.065(2) Uani 1 1 d DU . .
H30C H 0.9471 0.4788 0.2141 0.098 Uiso 1 1 calc R . .
H30D H 0.9033 0.4411 0.1502 0.098 Uiso 1 1 calc R . .
H30E H 0.9468 0.3869 0.2045 0.098 Uiso 1 1 calc R . .
C303 C 0.8664(3) 0.2821(4) 0.2096(4) 0.0584(18) Uani 1 1 d DU . .
H30F H 0.8935 0.2829 0.2538 0.070 Uiso 1 1 calc R . .
H30G H 0.8916 0.2814 0.1856 0.070 Uiso 1 1 calc R . .
C304 C 0.8298(4) 0.2059(4) 0.1962(4) 0.068(2) Uani 1 1 d DU . .
H30H H 0.8570 0.1614 0.2073 0.102 Uiso 1 1 calc R . .
H30I H 0.8036 0.2032 0.1523 0.102 Uiso 1 1 calc R . .
H30J H 0.8056 0.2047 0.2207 0.102 Uiso 1 1 calc R . .
C305 C 0.7960(3) 0.3637(4) 0.1239(3) 0.0627(19) Uani 1 1 d DU . .
H30K H 0.7703 0.3173 0.1095 0.075 Uiso 1 1 calc R . .
H30L H 0.8255 0.3619 0.1051 0.075 Uiso 1 1 calc R . .
C306 C 0.7567(4) 0.4365(5) 0.0994(4) 0.080(2) Uani 1 1 d DU . .
H30M H 0.7377 0.4345 0.0543 0.121 Uiso 1 1 calc R . .
H30N H 0.7816 0.4831 0.1123 0.121 Uiso 1 1 calc R . .
H30O H 0.7260 0.4380 0.1161 0.121 Uiso 1 1 calc R . .
C307 C 0.7853(3) 0.3581(6) 0.2241(4) 0.076(2) Uani 1 1 d DU . .
H30P H 0.7564 0.3155 0.2059 0.091 Uiso 1 1 calc R . .
H30Q H 0.7627 0.4075 0.2133 0.091 Uiso 1 1 calc R . .
C308 C 0.8118(4) 0.3492(7) 0.2949(4) 0.094(3) Uani 1 1 d DU . .
H30R H 0.7796 0.3501 0.3095 0.140 Uiso 1 1 calc R . .
H30S H 0.8394 0.3920 0.3138 0.140 Uiso 1 1 calc R . .
H30T H 0.8332 0.2997 0.3064 0.140 Uiso 1 1 calc R . .
N4 N 0.6909(3) 0.8725(4) 0.8034(3) 0.0597(16) Uani 1 1 d D . .
C401 C 0.7276(7) 0.9019(11) 0.7709(7) 0.120(4) Uiso 0.676(7) 1 d PDU E 1
H40A H 0.7653 0.8722 0.7850 0.144 Uiso 0.676(7) 1 calc PR E 1
H40B H 0.7378 0.9569 0.7823 0.144 Uiso 0.676(7) 1 calc PR E 1
C402 C 0.6955(8) 0.8956(13) 0.6994(7) 0.134(6) Uiso 0.676(7) 1 d PDU E 1
H40C H 0.7214 0.9164 0.6805 0.202 Uiso 0.676(7) 1 calc PR E 1
H40D H 0.6582 0.9253 0.6851 0.202 Uiso 0.676(7) 1 calc PR E 1
H40E H 0.6866 0.8411 0.6877 0.202 Uiso 0.676(7) 1 calc PRD E 1
C403 C 0.6388(6) 0.9275(9) 0.7927(8) 0.107(4) Uiso 0.676(7) 1 d PDU E 1
H40F H 0.6180 0.9326 0.7473 0.129 Uiso 0.676(7) 1 calc PR E 1
H40G H 0.6570 0.9787 0.8080 0.129 Uiso 0.676(7) 1 calc PR E 1
C404 C 0.5890(6) 0.9178(9) 0.8165(8) 0.108(5) Uiso 0.676(7) 1 d PDU E 1
H40H H 0.5620 0.9625 0.8036 0.162 Uiso 0.676(7) 1 calc PR E 1
H40I H 0.6068 0.9146 0.8616 0.162 Uiso 0.676(7) 1 calc PR E 1
H40J H 0.5666 0.8702 0.7994 0.162 Uiso 0.676(7) 1 calc PRD E 1
C405 C 0.6642(6) 0.7915(6) 0.7875(8) 0.102(4) Uiso 0.676(7) 1 d PDU E 1
H40K H 0.6393 0.7908 0.7426 0.123 Uiso 0.676(7) 1 calc PRD E 1
H40L H 0.6370 0.7844 0.8086 0.123 Uiso 0.676(7) 1 calc PRD E 1
C406 C 0.7054(7) 0.7195(9) 0.8022(8) 0.093(4) Uiso 0.676(7) 1 d PDU E 1
H40M H 0.6811 0.6726 0.7879 0.139 Uiso 0.676(7) 1 calc PR E 1
H40N H 0.7287 0.7162 0.8468 0.139 Uiso 0.676(7) 1 calc PR E 1
H40O H 0.7326 0.7241 0.7812 0.139 Uiso 0.676(7) 1 calc PR E 1
C407 C 0.7258(7) 0.8686(8) 0.8737(5) 0.100(4) Uiso 0.676(7) 1 d PDU E 1
H40P H 0.7593 0.8319 0.8824 0.120 Uiso 0.676(7) 1 calc PR E 1
H40Q H 0.6992 0.8466 0.8919 0.120 Uiso 0.676(7) 1 calc PR E 1
C408 C 0.7519(7) 0.9466(8) 0.9076(7) 0.098(4) Uiso 0.676(7) 1 d PDU E 1
H40R H 0.7716 0.9372 0.9520 0.147 Uiso 0.676(7) 1 calc PR E 1
H40S H 0.7194 0.9840 0.8994 0.147 Uiso 0.676(7) 1 calc PR E 1
H40T H 0.7808 0.9674 0.8926 0.147 Uiso 0.676(7) 1 calc PR E 1
C4A1 C 0.6735(12) 0.868(2) 0.8569(9) 0.102(5) Uiso 0.324(7) 1 d PDU E 2
H4A1 H 0.6869 0.9145 0.8829 0.122 Uiso 0.324(7) 1 calc PR E 2
H4A2 H 0.6921 0.8216 0.8824 0.122 Uiso 0.324(7) 1 calc PR E 2
C4A2 C 0.6044(12) 0.861(2) 0.8306(15) 0.098(6) Uiso 0.324(7) 1 d PDU E 2
H4A3 H 0.5913 0.8606 0.8646 0.147 Uiso 0.324(7) 1 calc PR E 2
H4A4 H 0.5918 0.8128 0.8069 0.147 Uiso 0.324(7) 1 calc PR E 2
H4A5 H 0.5865 0.9054 0.8036 0.147 Uiso 0.324(7) 1 calc PR E 2
C4A3 C 0.6741(15) 0.8034(13) 0.7612(13) 0.104(5) Uiso 0.324(7) 1 d PDU E 2
H4A6 H 0.6716 0.8195 0.7201 0.125 Uiso 0.324(7) 1 calc PR E 2
H4A7 H 0.6340 0.7852 0.7562 0.125 Uiso 0.324(7) 1 calc PR E 2
C4A4 C 0.7188(16) 0.735(2) 0.7849(18) 0.096(6) Uiso 0.324(7) 1 d PDU E 2
H4A8 H 0.7044 0.6912 0.7568 0.144 Uiso 0.324(7) 1 calc PR E 2
H4A9 H 0.7224 0.7202 0.8262 0.144 Uiso 0.324(7) 1 calc PR E 2
H4AX H 0.7578 0.7517 0.7869 0.144 Uiso 0.324(7) 1 calc PR E 2
C4A5 C 0.7578(6) 0.8768(18) 0.8233(18) 0.112(4) Uiso 0.324(7) 1 d PDU E 2
H4AY H 0.7679 0.8685 0.7872 0.134 Uiso 0.324(7) 1 calc PR E 2
H4AZ H 0.7774 0.8357 0.8539 0.134 Uiso 0.324(7) 1 calc PR E 2
C4A6 C 0.7805(16) 0.9584(18) 0.8523(17) 0.114(7) Uiso 0.324(7) 1 d PDU E 2
H4AA H 0.8236 0.9621 0.8638 0.171 Uiso 0.324(7) 1 calc PR E 2
H4AB H 0.7720 0.9653 0.8890 0.171 Uiso 0.324(7) 1 calc PR E 2
H4AC H 0.7601 0.9989 0.8222 0.171 Uiso 0.324(7) 1 calc PR E 2
C4A7 C 0.6626(15) 0.9307(18) 0.7528(12) 0.115(4) Uiso 0.324(7) 1 d PDU E 2
H4AD H 0.6666 0.9819 0.7730 0.138 Uiso 0.324(7) 1 calc PR E 2
H4AE H 0.6194 0.9187 0.7341 0.138 Uiso 0.324(7) 1 calc PR E 2
C4A8 C 0.6825(17) 0.942(2) 0.6985(15) 0.112(7) Uiso 0.324(7) 1 d PDU E 2
H4AF H 0.6593 0.9835 0.6716 0.168 Uiso 0.324(7) 1 calc PR E 2
H4AG H 0.6758 0.8934 0.6748 0.168 Uiso 0.324(7) 1 calc PR E 2
H4AH H 0.7250 0.9549 0.7150 0.168 Uiso 0.324(7) 1 calc PR E 2
N5 N 0.0801(2) 0.6311(3) 0.4477(2) 0.0535(15) Uani 1 1 d D . .
C501 C 0.1239(4) 0.5642(5) 0.4694(4) 0.082(2) Uani 1 1 d DU . .
H50A H 0.1007 0.5153 0.4583 0.098 Uiso 1 1 calc R . .
H50B H 0.1431 0.5663 0.5150 0.098 Uiso 1 1 calc R . .
C502 C 0.1735(4) 0.5590(5) 0.4454(4) 0.075(2) Uani 1 1 d DU . .
H50C H 0.1978 0.5128 0.4625 0.112 Uiso 1 1 calc R . .
H50D H 0.1987 0.6054 0.4580 0.112 Uiso 1 1 calc R . .
H50E H 0.1556 0.5555 0.4003 0.112 Uiso 1 1 calc R . .
C503 C 0.1173(4) 0.7064(4) 0.4607(4) 0.071(2) Uani 1 1 d DU . .
H50F H 0.1392 0.7078 0.4335 0.086 Uiso 1 1 calc R . .
H50G H 0.1472 0.7051 0.5038 0.086 Uiso 1 1 calc R . .
C504 C 0.0800(4) 0.7824(5) 0.4509(4) 0.083(3) Uani 1 1 d DU . .
H50H H 0.1067 0.8274 0.4595 0.124 Uiso 1 1 calc R . .
H50I H 0.0595 0.7828 0.4789 0.124 Uiso 1 1 calc R . .
H50J H 0.0506 0.7848 0.4082 0.124 Uiso 1 1 calc R . .
C505 C 0.0397(4) 0.6301(8) 0.4813(4) 0.105(3) Uani 1 1 d DU . .
H50K H 0.0171 0.5808 0.4714 0.126 Uiso 1 1 calc R . .
H50L H 0.0105 0.6728 0.4649 0.126 Uiso 1 1 calc R . .
C506 C 0.0698(5) 0.6382(9) 0.5523(4) 0.125(4) Uani 1 1 d DU . .
H50M H 0.0391 0.6386 0.5690 0.187 Uiso 1 1 calc R . .
H50N H 0.0924 0.6868 0.5631 0.187 Uiso 1 1 calc R . .
H50O H 0.0968 0.5944 0.5697 0.187 Uiso 1 1 calc R . .
C507 C 0.0442(4) 0.6278(5) 0.3785(3) 0.078(2) Uani 1 1 d DU . .
H50P H 0.0724 0.6241 0.3582 0.093 Uiso 1 1 calc R . .
H50Q H 0.0224 0.6775 0.3655 0.093 Uiso 1 1 calc R . .
C508 C -0.0018(5) 0.5602(6) 0.3541(5) 0.103(3) Uani 1 1 d DU . .
H50R H -0.0224 0.5640 0.3092 0.154 Uiso 1 1 calc R . .
H50S H -0.0310 0.5638 0.3727 0.154 Uiso 1 1 calc R . .
H50T H 0.0192 0.5104 0.3651 0.154 Uiso 1 1 calc R . .
N6 N 0.3725(2) 0.5133(3) 0.3711(2) 0.0455(12) Uani 1 1 d D . .
C601 C 0.4043(3) 0.5119(5) 0.3273(4) 0.073(2) Uani 1 1 d DU . .
H60A H 0.3937 0.5595 0.3018 0.088 Uiso 1 1 calc R . .
H60B H 0.3895 0.4670 0.2992 0.088 Uiso 1 1 calc R . .
C602 C 0.4732(4) 0.5065(6) 0.3597(5) 0.095(3) Uani 1 1 d DU . .
H60C H 0.4902 0.5054 0.3287 0.142 Uiso 1 1 calc R . .
H60D H 0.4843 0.4590 0.3845 0.142 Uiso 1 1 calc R . .
H60E H 0.4886 0.5517 0.3866 0.142 Uiso 1 1 calc R . .
C603 C 0.3891(4) 0.5845(4) 0.4122(3) 0.0645(19) Uani 1 1 d DU . .
H60F H 0.4326 0.5833 0.4372 0.077 Uiso 1 1 calc R . .
H60G H 0.3690 0.5810 0.4410 0.077 Uiso 1 1 calc R . .
C604 C 0.3730(4) 0.6643(4) 0.3784(4) 0.066(2) Uani 1 1 d DU . .
H60H H 0.3855 0.7062 0.4089 0.099 Uiso 1 1 calc R . .
H60I H 0.3298 0.6672 0.3545 0.099 Uiso 1 1 calc R . .
H60J H 0.3936 0.6695 0.3506 0.099 Uiso 1 1 calc R . .
C605 C 0.3057(3) 0.5131(5) 0.3299(4) 0.072(2) Uani 1 1 d DU . .
H60K H 0.2963 0.4655 0.3043 0.086 Uiso 1 1 calc R . .
H60L H 0.2968 0.5581 0.3016 0.086 Uiso 1 1 calc R . .
C606 C 0.2639(4) 0.5167(5) 0.3650(4) 0.079(2) Uani 1 1 d DU . .
H60M H 0.2223 0.5162 0.3353 0.118 Uiso 1 1 calc R . .
H60N H 0.2718 0.5645 0.3894 0.118 Uiso 1 1 calc R . .
H60O H 0.2715 0.4718 0.3924 0.118 Uiso 1 1 calc R . .
C607 C 0.3886(4) 0.4421(4) 0.4131(3) 0.068(2) Uani 1 1 d DU . .
H60P H 0.3671 0.4454 0.4406 0.082 Uiso 1 1 calc R . .
H60Q H 0.4318 0.4441 0.4395 0.082 Uiso 1 1 calc R . .
C608 C 0.3744(4) 0.3621(4) 0.3798(4) 0.069(2) Uani 1 1 d DU . .
H60R H 0.3867 0.3204 0.4106 0.104 Uiso 1 1 calc R . .
H60S H 0.3962 0.3573 0.3531 0.104 Uiso 1 1 calc R . .
H60T H 0.3315 0.3582 0.3549 0.104 Uiso 1 1 calc R . .

loop_
_atom_site_aniso_label
_atom_site_aniso_U_11
_atom_site_aniso_U_22
_atom_site_aniso_U_33
_atom_site_aniso_U_23
_atom_site_aniso_U_13
_atom_site_aniso_U_12
Fe1 0.0285(4) 0.0442(5) 0.0344(5) -0.0049(4) 0.0121(4) -0.0001(4)
Fe2 0.0323(5) 0.0450(5) 0.0318(4) 0.0002(4) 0.0150(4) 0.0007(4)
Fe3 0.0374(5) 0.0371(5) 0.0318(5) -0.0057(4) 0.0125(4) -0.0026(4)
Fe4 0.0393(5) 0.0370(5) 0.0382(5) 0.0016(4) 0.0143(4) 0.0019(4)
Fe1' 0.030(6) 0.042(6) 0.032(6) -0.002(5) 0.013(5) -0.002(5)
Fe2' 0.038(9) 0.027(8) 0.034(8) 0.000(8) 0.020(7) -0.008(8)
Fe3' 0.030(9) 0.027(9) 0.042(9) 0.001(8) 0.009(8) 0.007(8)
Fe4' 0.038(9) 0.028(9) 0.033(9) -0.005(8) 0.010(8) 0.004(8)
C1 0.080(4) 0.089(4) 0.067(3) 0.020(3) 0.040(3) 0.000(3)
C2 0.081(3) 0.056(3) 0.062(3) -0.010(2) 0.027(3) -0.002(3)
C3 0.048(3) 0.080(3) 0.060(3) -0.002(3) 0.018(3) 0.004(3)
C4 0.053(4) 0.062(5) 0.050(4) -0.010(3) 0.022(3) -0.011(4)
C5 0.039(4) 0.056(4) 0.044(4) -0.013(3) 0.016(3) -0.001(3)
C6 0.069(5) 0.050(4) 0.051(4) -0.003(3) 0.023(4) -0.003(4)
C7 0.040(4) 0.050(4) 0.044(4) -0.003(3) 0.014(3) -0.002(3)
C8 0.038(3) 0.064(4) 0.038(3) -0.004(3) 0.012(3) 0.002(3)
C9 0.042(4) 0.070(5) 0.056(4) 0.006(4) 0.025(3) 0.003(3)
C10 0.044(4) 0.063(4) 0.039(3) -0.006(3) 0.020(3) -0.010(3)
C11 0.039(3) 0.050(4) 0.036(3) -0.007(3) 0.017(3) 0.001(3)
C12 0.040(4) 0.060(4) 0.040(3) -0.006(3) 0.017(3) 0.005(3)
O1 0.085(3) 0.094(4) 0.071(3) 0.021(3) 0.038(3) -0.001(3)
O2 0.087(3) 0.060(3) 0.066(3) -0.011(2) 0.024(3) -0.002(3)
O3 0.052(2) 0.084(3) 0.066(3) -0.002(3) 0.013(2) 0.005(3)
O4 0.079(4) 0.085(4) 0.096(5) 0.000(4) 0.030(4) -0.036(4)
O5 0.048(3) 0.098(4) 0.076(4) -0.003(3) 0.010(3) 0.027(3)
O6 0.144(6) 0.048(4) 0.108(5) -0.019(3) 0.052(5) 0.002(4)
O7 0.076(4) 0.078(4) 0.041(3) -0.002(3) 0.007(3) 0.008(3)
O8 0.067(3) 0.076(4) 0.076(4) -0.003(3) 0.036(3) 0.021(3)
O9 0.104(5) 0.122(6) 0.110(5) 0.064(5) 0.071(5) 0.028(4)
O10 0.040(3) 0.101(4) 0.062(3) -0.016(3) 0.017(2) -0.023(3)
O11 0.056(3) 0.084(4) 0.044(3) -0.025(3) 0.019(2) -0.006(3)
O12 0.056(3) 0.105(4) 0.048(3) -0.014(3) 0.033(3) -0.012(3)
Fe5 0.0291(4) 0.0396(5) 0.0336(4) 0.0016(4) 0.0122(4) -0.0039(4)
Fe6 0.0331(5) 0.0392(5) 0.0310(4) 0.0017(4) 0.0151(4) -0.0021(4)
Fe7 0.0352(5) 0.0349(5) 0.0297(4) 0.0041(3) 0.0127(4) -0.0015(4)
Fe8 0.0371(5) 0.0337(5) 0.0398(5) -0.0023(4) 0.0146(4) -0.0048(4)
Fe5' 0.030(6) 0.036(6) 0.028(6) 0.004(6) 0.015(5) -0.006(6)
Fe6' 0.021(9) 0.027(9) 0.035(9) -0.003(9) 0.023(8) -0.010(8)
Fe7' 0.031(9) 0.026(9) 0.038(9) -0.009(9) 0.018(8) -0.005(9)
Fe8' 0.035(9) 0.034(10) 0.037(9) -0.001(9) 0.025(8) -0.002(9)
C21 0.067(3) 0.049(3) 0.050(3) 0.008(2) 0.021(2) -0.001(2)
C22 0.070(3) 0.062(3) 0.067(3) -0.013(3) 0.040(3) -0.003(3)
C23 0.045(3) 0.060(3) 0.067(3) 0.000(3) 0.016(2) -0.014(2)
C24 0.049(4) 0.063(5) 0.044(4) 0.001(3) 0.018(3) 0.004(4)
C25 0.038(3) 0.051(4) 0.041(3) 0.002(3) 0.015(3) -0.011(3)
C26 0.041(4) 0.050(4) 0.039(3) 0.004(3) 0.013(3) -0.001(3)
C27 0.047(4) 0.057(4) 0.043(4) -0.004(3) 0.023(3) -0.007(3)
C28 0.048(4) 0.044(4) 0.036(3) 0.001(3) 0.021(3) -0.001(3)
C29 0.043(4) 0.042(3) 0.046(4) 0.006(3) 0.022(3) 0.000(3)
C30 0.037(3) 0.053(4) 0.039(3) 0.003(3) 0.017(3) 0.005(3)
C31 0.034(3) 0.048(4) 0.039(3) 0.003(3) 0.012(3) -0.002(3)
C32 0.044(4) 0.047(4) 0.042(3) 0.000(3) 0.020(3) -0.008(3)
O21 0.074(3) 0.054(3) 0.054(3) 0.009(2) 0.017(2) -0.001(2)
O22 0.077(3) 0.069(3) 0.072(3) -0.015(2) 0.038(3) -0.002(2)
O23 0.050(2) 0.066(3) 0.073(3) 0.000(2) 0.010(2) -0.014(2)
O24 0.070(4) 0.078(4) 0.096(5) -0.014(3) 0.023(3) 0.024(3)
O25 0.056(3) 0.086(4) 0.081(4) -0.009(3) 0.011(3) -0.029(3)
O26 0.063(3) 0.073(4) 0.069(3) 0.012(3) 0.027(3) -0.024(3)
O27 0.095(5) 0.099(5) 0.088(4) -0.046(4) 0.059(4) -0.024(4)
O28 0.100(4) 0.044(3) 0.066(3) 0.011(3) 0.041(3) 0.001(3)
O29 0.070(3) 0.062(3) 0.039(3) 0.000(2) 0.008(3) -0.003(3)
O30 0.039(3) 0.086(4) 0.052(3) 0.013(3) 0.018(2) 0.012(2)
O31 0.049(3) 0.080(4) 0.043(3) 0.023(3) 0.019(2) 0.009(2)
O32 0.051(3) 0.105(4) 0.049(3) 0.020(3) 0.028(2) 0.006(3)
N1 0.041(3) 0.051(3) 0.033(3) 0.004(2) 0.017(2) 0.002(2)
C101 0.078(5) 0.068(5) 0.089(6) 0.006(4) 0.056(5) 0.003(4)
C102 0.072(5) 0.087(6) 0.136(7) 0.003(5) 0.064(5) 0.003(5)
C103 0.072(5) 0.060(4) 0.060(4) -0.006(4) 0.031(4) -0.003(4)
C104 0.081(5) 0.052(4) 0.078(5) 0.001(4) 0.045(4) -0.001(4)
C105 0.051(4) 0.065(5) 0.070(5) 0.001(4) 0.018(4) 0.000(3)
C106 0.049(4) 0.070(5) 0.103(6) 0.004(4) 0.036(4) 0.000(4)
C107 0.077(5) 0.067(5) 0.064(5) 0.014(4) 0.028(4) 0.004(4)
C108 0.069(5) 0.046(4) 0.080(5) 0.011(4) 0.027(4) 0.004(4)
N2 0.050(4) 0.062(4) 0.071(4) 0.002(3) 0.020(3) -0.007(3)
C201 0.163(12) 0.273(16) 0.123(9) -0.015(11) 0.090(9) 0.055(11)
C202 0.184(12) 0.289(17) 0.120(9) -0.012(11) 0.082(10) 0.054(12)
C203 0.095(7) 0.082(6) 0.094(6) 0.009(5) 0.004(5) -0.009(5)
C204 0.103(7) 0.080(6) 0.085(6) 0.018(5) 0.008(5) -0.026(5)
C205 0.088(7) 0.136(9) 0.187(11) 0.049(9) 0.045(7) -0.003(7)
C206 0.092(7) 0.166(10) 0.186(11) 0.063(9) 0.067(7) 0.005(7)
C207 0.119(8) 0.091(7) 0.090(7) 0.018(5) 0.033(6) 0.004(6)
C208 0.118(8) 0.085(6) 0.116(7) 0.026(6) 0.014(6) -0.001(6)
N3 0.039(3) 0.049(3) 0.044(3) -0.003(2) 0.014(2) -0.004(2)
C301 0.055(4) 0.054(4) 0.062(4) -0.003(3) 0.023(3) -0.001(3)
C302 0.056(4) 0.066(5) 0.077(5) 0.006(4) 0.030(4) -0.008(4)
C303 0.053(4) 0.055(4) 0.058(4) -0.001(3) 0.013(3) 0.000(3)
C304 0.072(5) 0.055(4) 0.061(4) 0.000(4) 0.009(4) -0.004(4)
C305 0.065(5) 0.063(4) 0.052(4) -0.001(3) 0.015(4) 0.007(4)
C306 0.086(6) 0.074(5) 0.066(5) 0.012(4) 0.015(4) 0.015(4)
C307 0.066(5) 0.091(6) 0.084(5) 0.005(5) 0.043(4) 0.004(4)
C308 0.094(6) 0.117(7) 0.086(6) 0.006(5) 0.053(5) -0.005(5)
N4 0.049(4) 0.065(4) 0.055(4) 0.001(3) 0.011(3) -0.002(3)
N5 0.041(3) 0.066(4) 0.045(3) 0.003(3) 0.009(3) 0.006(3)
C501 0.066(5) 0.088(6) 0.084(6) 0.019(5) 0.022(4) 0.015(4)
C502 0.059(5) 0.079(5) 0.083(5) -0.009(4) 0.026(4) 0.010(4)
C503 0.069(5) 0.077(5) 0.065(5) -0.004(4) 0.023(4) 0.001(4)
C504 0.082(6) 0.074(5) 0.075(5) -0.006(4) 0.013(5) 0.004(4)
C505 0.077(6) 0.159(9) 0.090(6) 0.014(7) 0.046(5) 0.016(6)
C506 0.107(7) 0.186(10) 0.089(6) 0.012(7) 0.047(6) 0.029(7)
C507 0.075(5) 0.081(6) 0.069(5) -0.009(4) 0.020(4) 0.000(4)
C508 0.096(6) 0.092(6) 0.098(6) -0.024(5) 0.016(5) -0.013(5)
N6 0.044(3) 0.050(3) 0.043(3) 0.004(3) 0.019(2) 0.001(3)
C601 0.085(5) 0.059(4) 0.105(6) 0.005(4) 0.069(5) 0.002(4)
C602 0.080(6) 0.078(5) 0.149(8) 0.001(6) 0.069(6) 0.003(5)
C603 0.074(5) 0.062(4) 0.062(4) -0.004(4) 0.032(4) -0.008(4)
C604 0.080(5) 0.050(4) 0.080(5) -0.004(4) 0.045(4) -0.006(4)
C605 0.052(4) 0.067(5) 0.092(6) 0.001(4) 0.024(4) 0.003(4)
C606 0.054(4) 0.070(5) 0.116(6) 0.008(5) 0.039(4) 0.003(4)
C607 0.079(5) 0.065(5) 0.058(4) 0.011(4) 0.024(4) -0.006(4)
C608 0.083(5) 0.053(4) 0.070(5) 0.009(4) 0.029(4) 0.000(4)

loop_
_atom_type_symbol
_atom_type_description
_atom_type_scat_dispersion_real
_atom_type_scat_dispersion_imag
_atom_type_scat_source
C C 0.0033 0.0016 'International Tables Vol C Tables 4.2.6.8 and 6.1.1.4'
H H 0.0000 0.0000 'International Tables Vol C Tables 4.2.6.8 and 6.1.1.4'
N N 0.0061 0.0033 'International Tables Vol C Tables 4.2.6.8 and 6.1.1.4'
O O 0.0106 0.0060 'International Tables Vol C Tables 4.2.6.8 and 6.1.1.4'
Fe Fe 0.3463 0.8444 'International Tables Vol C Tables 4.2.6.8 and 6.1.1.4'

loop_
_geom_angle_atom_site_label_1
_geom_angle_atom_site_label_2
_geom_angle_atom_site_label_3
_geom_angle
_geom_angle_site_symmetry_1
_geom_angle_site_symmetry_3
_geom_angle_publ_flag
C4 Fe1 C5 96.7(3) . . ?
C4 Fe1 C11 94.9(3) . . ?
C5 Fe1 C11 98.9(3) . . ?
C4 Fe1 C12 94.1(3) . . ?
C5 Fe1 C12 98.9(3) . . ?
C11 Fe1 C12 158.9(3) . . ?
C4 Fe1 Fe3 128.3(2) . . ?
C5 Fe1 Fe3 121.4(2) . . ?
C11 Fe1 Fe3 110.35(19) . . ?
C12 Fe1 Fe3 49.95(19) . . ?
C4 Fe1 Fe2 129.4(3) . . ?
C5 Fe1 Fe2 121.0(2) . . ?
C11 Fe1 Fe2 50.32(19) . . ?
C12 Fe1 Fe2 110.06(19) . . ?
Fe3 Fe1 Fe2 60.22(3) . . ?
C4 Fe1 Fe4 80.4(3) . . ?
C5 Fe1 Fe4 177.1(2) . . ?
C11 Fe1 Fe4 81.11(19) . . ?
C12 Fe1 Fe4 81.63(19) . . ?
Fe3 Fe1 Fe4 61.01(3) . . ?
Fe2 Fe1 Fe4 61.13(3) . . ?
C4 Fe1 H1 167.7(19) . . ?
C5 Fe1 H1 95.6(19) . . ?
C11 Fe1 H1 83.8(4) . . ?
C12 Fe1 H1 83.4(4) . . ?
Fe3 Fe1 H1 42.5(12) . . ?
Fe2 Fe1 H1 42.1(12) . . ?
Fe4 Fe1 H1 87.2(18) . . ?
C8 Fe2 C9 95.3(3) . . ?
C8 Fe2 C11 95.0(3) . . ?
C9 Fe2 C11 99.6(3) . . ?
C8 Fe2 C10 96.0(3) . . ?
C9 Fe2 C10 99.3(3) . . ?
C11 Fe2 C10 157.1(3) . . ?
C8 Fe2 Fe1 129.4(2) . . ?
C9 Fe2 Fe1 121.6(2) . . ?
C11 Fe2 Fe1 49.30(17) . . ?
C10 Fe2 Fe1 109.06(19) . . ?
C8 Fe2 Fe3 129.7(2) . . ?
C9 Fe2 Fe3 122.2(3) . . ?
C11 Fe2 Fe3 108.70(18) . . ?
C10 Fe2 Fe3 49.56(19) . . ?
Fe1 Fe2 Fe3 59.59(3) . . ?
C8 Fe2 Fe4 81.1(2) . . ?
C9 Fe2 Fe4 176.4(2) . . ?
C11 Fe2 Fe4 80.68(19) . . ?
C10 Fe2 Fe4 81.3(2) . . ?
Fe1 Fe2 Fe4 61.25(3) . . ?
Fe3 Fe2 Fe4 60.85(3) . . ?
C8 Fe2 H1 168.5(19) . . ?
C9 Fe2 H1 96.3(18) . . ?
C11 Fe2 H1 82.9(4) . . ?
C10 Fe2 H1 82.3(4) . . ?
Fe1 Fe2 H1 42.2(13) . . ?
Fe3 Fe2 H1 42.1(12) . . ?
Fe4 Fe2 H1 87.3(18) . . ?
C7 Fe3 C6 96.3(3) . . ?
C7 Fe3 C10 92.8(3) . . ?
C6 Fe3 C10 101.9(3) . . ?
C7 Fe3 C12 96.2(3) . . ?
C6 Fe3 C12 94.4(3) . . ?
C10 Fe3 C12 160.3(3) . . ?
C7 Fe3 Fe1 129.6(2) . . ?
C6 Fe3 Fe1 119.8(3) . . ?
C10 Fe3 Fe1 110.58(19) . . ?
C12 Fe3 Fe1 50.78(19) . . ?
C7 Fe3 Fe2 127.2(2) . . ?
C6 Fe3 Fe2 124.3(2) . . ?
C10 Fe3 Fe2 50.49(19) . . ?
C12 Fe3 Fe2 110.85(19) . . ?
Fe1 Fe3 Fe2 60.19(3) . . ?
C7 Fe3 Fe4 79.4(2) . . ?
C6 Fe3 Fe4 174.3(2) . . ?
C10 Fe3 Fe4 82.1(2) . . ?
C12 Fe3 Fe4 82.5(2) . . ?
Fe1 Fe3 Fe4 61.61(3) . . ?
Fe2 Fe3 Fe4 61.33(3) . . ?
C7 Fe3 H1 167.0(18) . . ?
C6 Fe3 H1 96.7(18) . . ?
C10 Fe3 H1 83.2(4) . . ?
C12 Fe3 H1 84.1(4) . . ?
Fe1 Fe3 H1 42.5(12) . . ?
Fe2 Fe3 H1 42.1(12) . . ?
Fe4 Fe3 H1 87.8(18) . . ?
C3 Fe4 C1 99.8(4) . . ?
C3 Fe4 C2 99.0(4) . . ?
C1 Fe4 C2 101.5(4) . . ?
C3 Fe4 Fe3 98.7(3) . . ?
C1 Fe4 Fe3 98.9(3) . . ?
C2 Fe4 Fe3 150.1(3) . . ?
C3 Fe4 Fe2 98.6(3) . . ?
C1 Fe4 Fe2 152.3(3) . . ?
C2 Fe4 Fe2 95.8(3) . . ?
Fe3 Fe4 Fe2 57.82(3) . . ?
C3 Fe4 Fe1 152.1(3) . . ?
C1 Fe4 Fe1 98.3(3) . . ?
C2 Fe4 Fe1 98.0(3) . . ?
Fe3 Fe4 Fe1 57.39(3) . . ?
Fe2 Fe4 Fe1 57.62(3) . . ?
Fe2' Fe1' Fe3' 57.3(12) . . ?
Fe2' Fe1' Fe4' 57.6(12) . . ?
Fe3' Fe1' Fe4' 57.6(12) . . ?
Fe2' Fe1' H1 159(4) . . ?
Fe3' Fe1' H1 144(4) . . ?
Fe4' Fe1' H1 125(6) . . ?
Fe3' Fe2' Fe4' 61.1(13) . . ?
Fe3' Fe2' Fe1' 62.0(12) . . ?
Fe4' Fe2' Fe1' 63.4(12) . . ?
Fe2' Fe3' Fe4' 60.5(12) . . ?
Fe2' Fe3' Fe1' 60.7(12) . . ?
Fe4' Fe3' Fe1' 62.7(12) . . ?
Fe2' Fe4' Fe3' 58.5(12) . . ?
Fe2' Fe4' Fe1' 59.0(11) . . ?
Fe3' Fe4' Fe1' 59.7(11) . . ?
O1 C1 Fe4 177.8(9) . . ?
O2 C2 Fe4 178.0(8) . . ?
O3 C3 Fe4 175.9(8) . . ?
O4 C4 Fe1 173.2(8) . . ?
O5 C5 Fe1 175.5(7) . . ?
O6 C6 Fe3 173.3(7) . . ?
O7 C7 Fe3 172.9(6) . . ?
O8 C8 Fe2 173.6(7) . . ?
O9 C9 Fe2 174.3(7) . . ?
O10 C10 Fe3 141.3(5) . . ?
O10 C10 Fe2 138.6(5) . . ?
Fe3 C10 Fe2 79.9(2) . . ?
O11 C11 Fe1 140.3(5) . . ?
O11 C11 Fe2 139.3(5) . . ?
Fe1 C11 Fe2 80.4(2) . . ?
O12 C12 Fe3 141.1(6) . . ?
O12 C12 Fe1 139.6(6) . . ?
Fe3 C12 Fe1 79.3(2) . . ?
C24 Fe5 C25 95.3(3) . . ?
C24 Fe5 C31 95.4(3) . . ?
C25 Fe5 C31 96.7(3) . . ?
C24 Fe5 C32 94.6(3) . . ?
C25 Fe5 C32 100.0(3) . . ?
C31 Fe5 C32 159.6(3) . . ?
C24 Fe5 Fe7 128.3(2) . . ?
C25 Fe5 Fe7 123.6(2) . . ?
C31 Fe5 Fe7 110.47(19) . . ?
C32 Fe5 Fe7 50.04(19) . . ?
C24 Fe5 Fe6 129.7(2) . . ?
C25 Fe5 Fe6 120.7(2) . . ?
C31 Fe5 Fe6 50.23(18) . . ?
C32 Fe5 Fe6 110.40(19) . . ?
Fe7 Fe5 Fe6 60.40(3) . . ?
C24 Fe5 Fe8 80.7(2) . . ?
C25 Fe5 Fe8 175.4(2) . . ?
C31 Fe5 Fe8 81.56(18) . . ?
C32 Fe5 Fe8 82.58(18) . . ?
Fe7 Fe5 Fe8 61.03(3) . . ?
Fe6 Fe5 Fe8 61.34(3) . . ?
C24 Fe5 H2 170.1(18) . . ?
C25 Fe5 H2 94.6(18) . . ?
C31 Fe5 H2 84.1(4) . . ?
C32 Fe5 H2 83.0(4) . . ?
Fe7 Fe5 H2 43.8(12) . . ?
Fe6 Fe5 H2 43.8(12) . . ?
Fe8 Fe5 H2 89.5(18) . . ?
C27 Fe6 C26 95.4(3) . . ?
C27 Fe6 C30 101.4(3) . . ?
C26 Fe6 C30 95.2(3) . . ?
C27 Fe6 C31 97.5(3) . . ?
C26 Fe6 C31 95.5(3) . . ?
C30 Fe6 C31 157.3(3) . . ?
C27 Fe6 Fe5 120.6(2) . . ?
C26 Fe6 Fe5 129.6(2) . . ?
C30 Fe6 Fe5 109.11(18) . . ?
C31 Fe6 Fe5 49.42(18) . . ?
C27 Fe6 Fe7 123.2(2) . . ?
C26 Fe6 Fe7 129.2(2) . . ?
C30 Fe6 Fe7 49.46(18) . . ?
C31 Fe6 Fe7 109.02(19) . . ?
Fe5 Fe6 Fe7 59.77(3) . . ?
C27 Fe6 Fe8 176.0(2) . . ?
C26 Fe6 Fe8 81.1(2) . . ?
C30 Fe6 Fe8 80.88(19) . . ?
C31 Fe6 Fe8 81.04(19) . . ?
Fe5 Fe6 Fe8 61.18(3) . . ?
Fe7 Fe6 Fe8 60.77(3) . . ?
C27 Fe6 H2 94.2(18) . . ?
C26 Fe6 H2 170.5(18) . . ?
C30 Fe6 H2 82.7(4) . . ?
C31 Fe6 H2 83.4(4) . . ?
Fe5 Fe6 H2 43.8(12) . . ?
Fe7 Fe6 H2 43.5(12) . . ?
Fe8 Fe6 H2 89.4(18) . . ?
C29 Fe7 C28 96.1(3) . . ?
C29 Fe7 C30 93.4(3) . . ?
C28 Fe7 C30 100.1(3) . . ?
C29 Fe7 C32 96.8(3) . . ?
C28 Fe7 C32 97.0(3) . . ?
C30 Fe7 C32 159.0(3) . . ?
C29 Fe7 Fe5 127.9(2) . . ?
C28 Fe7 Fe5 123.2(2) . . ?
C30 Fe7 Fe5 109.46(18) . . ?
C32 Fe7 Fe5 50.21(19) . . ?
C29 Fe7 Fe6 126.1(2) . . ?
C28 Fe7 Fe6 124.3(2) . . ?
C30 Fe7 Fe6 49.75(18) . . ?
C32 Fe7 Fe6 109.99(19) . . ?
Fe5 Fe7 Fe6 59.83(3) . . ?
C29 Fe7 Fe8 77.6(2) . . ?
C28 Fe7 Fe8 173.7(2) . . ?
C30 Fe7 Fe8 81.36(19) . . ?
C32 Fe7 Fe8 82.89(19) . . ?
Fe5 Fe7 Fe8 61.37(3) . . ?
Fe6 Fe7 Fe8 61.27(3) . . ?
C29 Fe7 H2 167.3(18) . . ?
C28 Fe7 H2 96.5(18) . . ?
C30 Fe7 H2 82.9(4) . . ?
C32 Fe7 H2 83.2(4) . . ?
Fe5 Fe7 H2 43.8(12) . . ?
Fe6 Fe7 H2 43.4(12) . . ?
Fe8 Fe7 H2 89.8(18) . . ?
C22 Fe8 C21 100.4(4) . . ?
C22 Fe8 C23 99.9(4) . . ?
C21 Fe8 C23 99.9(4) . . ?
C22 Fe8 Fe7 98.5(3) . . ?
C21 Fe8 Fe7 150.5(2) . . ?
C23 Fe8 Fe7 99.0(3) . . ?
C22 Fe8 Fe5 98.2(3) . . ?
C21 Fe8 Fe5 97.2(3) . . ?
C23 Fe8 Fe5 152.4(3) . . ?
Fe7 Fe8 Fe5 57.60(3) . . ?
C22 Fe8 Fe6 152.0(3) . . ?
C21 Fe8 Fe6 96.7(2) . . ?
C23 Fe8 Fe6 98.8(3) . . ?
Fe7 Fe8 Fe6 57.95(3) . . ?
Fe5 Fe8 Fe6 57.48(3) . . ?
Fe6' Fe5' Fe7' 59.6(17) . . ?
Fe6' Fe5' Fe8' 58.3(17) . . ?
Fe7' Fe5' Fe8' 58.8(17) . . ?
Fe6' Fe5' H2 134(4) . . ?
Fe7' Fe5' H2 144(4) . . ?
Fe8' Fe5' H2 155(4) . . ?
Fe8' Fe6' Fe7' 60.1(17) . . ?
Fe8' Fe6' Fe5' 61.4(17) . . ?
Fe7' Fe6' Fe5' 60.6(16) . . ?
Fe8' Fe7' Fe6' 59.0(16) . . ?
Fe8' Fe7' Fe5' 60.7(17) . . ?
Fe6' Fe7' Fe5' 59.8(16) . . ?
Fe6' Fe8' Fe7' 60.9(17) . . ?
Fe6' Fe8' Fe5' 60.3(16) . . ?
Fe7' Fe8' Fe5' 60.5(16) . . ?
O21 C21 Fe8 177.8(7) . . ?
O22 C22 Fe8 177.7(8) . . ?
O23 C23 Fe8 177.2(8) . . ?
O24 C24 Fe5 173.2(7) . . ?
O25 C25 Fe5 174.5(7) . . ?
O26 C26 Fe6 175.0(6) . . ?
O27 C27 Fe6 175.1(6) . . ?
O28 C28 Fe7 174.9(6) . . ?
O29 C29 Fe7 172.0(6) . . ?
O30 C30 Fe7 139.9(5) . . ?
O30 C30 Fe6 139.3(5) . . ?
Fe7 C30 Fe6 80.8(2) . . ?
O31 C31 Fe5 140.9(5) . . ?
O31 C31 Fe6 138.7(5) . . ?
Fe5 C31 Fe6 80.4(2) . . ?
O32 C32 Fe7 140.0(5) . . ?
O32 C32 Fe5 140.2(6) . . ?
Fe7 C32 Fe5 79.7(2) . . ?
C101 N1 C107 110.8(6) . . ?
C101 N1 C103 111.9(6) . . ?
C107 N1 C103 107.4(5) . . ?
C101 N1 C105 105.7(5) . . ?
C107 N1 C105 109.9(6) . . ?
C103 N1 C105 111.2(5) . . ?
N1 C101 C102 113.9(6) . . ?
N1 C101 H10A 108.8 . . ?
C102 C101 H10A 108.8 . . ?
N1 C101 H10B 108.8 . . ?
C102 C101 H10B 108.8 . . ?
H10A C101 H10B 107.7 . . ?
C101 C102 H10C 109.5 . . ?
C101 C102 H10D 109.5 . . ?
H10C C102 H10D 109.5 . . ?
C101 C102 H10E 109.5 . . ?
H10C C102 H10E 109.5 . . ?
H10D C102 H10E 109.5 . . ?
N1 C103 C104 114.7(6) . . ?
N1 C103 H10F 108.6 . . ?
C104 C103 H10F 108.6 . . ?
N1 C103 H10G 108.6 . . ?
C104 C103 H10G 108.6 . . ?
H10F C103 H10G 107.6 . . ?
C103 C104 H10H 109.5 . . ?
C103 C104 H10I 109.5 . . ?
H10H C104 H10I 109.5 . . ?
C103 C104 H10J 109.5 . . ?
H10H C104 H10J 109.5 . . ?
H10I C104 H10J 109.5 . . ?
N1 C105 C106 114.7(6) . . ?
N1 C105 H10K 108.6 . . ?
C106 C105 H10K 108.6 . . ?
N1 C105 H10L 108.6 . . ?
C106 C105 H10L 108.6 . . ?
H10K C105 H10L 107.6 . . ?
C105 C106 H10M 109.5 . . ?
C105 C106 H10N 109.5 . . ?
H10M C106 H10N 109.5 . . ?
C105 C106 H10O 109.5 . . ?
H10M C106 H10O 109.5 . . ?
H10N C106 H10O 109.5 . . ?
N1 C107 C108 115.3(6) . . ?
N1 C107 H10P 108.5 . . ?
C108 C107 H10P 108.5 . . ?
N1 C107 H10Q 108.5 . . ?
C108 C107 H10Q 108.5 . . ?
H10P C107 H10Q 107.5 . . ?
C107 C108 H10R 109.5 . . ?
C107 C108 H10S 109.5 . . ?
H10R C108 H10S 109.5 . . ?
C107 C108 H10T 109.5 . . ?
H10R C108 H10T 109.5 . . ?
H10S C108 H10T 109.5 . . ?
C201 N2 C205 109.6(10) . . ?
C201 N2 C203 113.1(10) . . ?
C205 N2 C203 108.1(7) . . ?
C201 N2 C207 108.0(8) . . ?
C205 N2 C207 110.2(8) . . ?
C203 N2 C207 107.8(7) . . ?
N2 C201 C202 111.0(10) . . ?
N2 C201 H20A 109.4 . . ?
C202 C201 H20A 109.4 . . ?
N2 C201 H20B 109.4 . . ?
C202 C201 H20B 109.4 . . ?
H20A C201 H20B 108.0 . . ?
C201 C202 H20C 109.5 . . ?
C201 C202 H20D 109.5 . . ?
H20C C202 H20D 109.5 . . ?
C201 C202 H20E 109.5 . . ?
H20C C202 H20E 109.5 . . ?
H20D C202 H20E 109.5 . . ?
N2 C203 C204 116.4(8) . . ?
N2 C203 H20F 108.2 . . ?
C204 C203 H20F 108.2 . . ?
N2 C203 H20G 108.2 . . ?
C204 C203 H20G 108.2 . . ?
H20F C203 H20G 107.3 . . ?
C203 C204 H20H 109.5 . . ?
C203 C204 H20I 109.5 . . ?
H20H C204 H20I 109.5 . . ?
C203 C204 H20J 109.5 . . ?
H20H C204 H20J 109.5 . . ?
H20I C204 H20J 109.5 . . ?
N2 C205 C206 113.2(10) . . ?
N2 C205 H20K 108.9 . . ?
C206 C205 H20K 108.9 . . ?
N2 C205 H20L 108.9 . . ?
C206 C205 H20L 108.9 . . ?
H20K C205 H20L 107.8 . . ?
C205 C206 H20M 109.5 . . ?
C205 C206 H20N 109.5 . . ?
H20M C206 H20N 109.5 . . ?
C205 C206 H20O 109.5 . . ?
H20M C206 H20O 109.5 . . ?
H20N C206 H20O 109.5 . . ?
N2 C207 C208 117.8(9) . . ?
N2 C207 H20P 107.9 . . ?
C208 C207 H20P 107.9 . . ?
N2 C207 H20Q 107.9 . . ?
C208 C207 H20Q 107.9 . . ?
H20P C207 H20Q 107.2 . . ?
C207 C208 H20R 109.5 . . ?
C207 C208 H20S 109.5 . . ?
H20R C208 H20S 109.5 . . ?
C207 C208 H20T 109.5 . . ?
H20R C208 H20T 109.5 . . ?
H20S C208 H20T 109.5 . . ?
C307 N3 C301 108.8(5) . . ?
C307 N3 C303 110.8(6) . . ?
C301 N3 C303 108.0(5) . . ?
C307 N3 C305 109.0(5) . . ?
C301 N3 C305 111.6(5) . . ?
C303 N3 C305 108.6(5) . . ?
N3 C301 C302 115.9(6) . . ?
N3 C301 H30A 108.3 . . ?
C302 C301 H30A 108.3 . . ?
N3 C301 H30B 108.3 . . ?
C302 C301 H30B 108.3 . . ?
H30A C301 H30B 107.4 . . ?
C301 C302 H30C 109.5 . . ?
C301 C302 H30D 109.5 . . ?
H30C C302 H30D 109.5 . . ?
C301 C302 H30E 109.5 . . ?
H30C C302 H30E 109.5 . . ?
H30D C302 H30E 109.5 . . ?
N3 C303 C304 115.9(6) . . ?
N3 C303 H30F 108.3 . . ?
C304 C303 H30F 108.3 . . ?
N3 C303 H30G 108.3 . . ?
C304 C303 H30G 108.3 . . ?
H30F C303 H30G 107.4 . . ?
C303 C304 H30H 109.5 . . ?
C303 C304 H30I 109.5 . . ?
H30H C304 H30I 109.5 . . ?
C303 C304 H30J 109.5 . . ?
H30H C304 H30J 109.5 . . ?
H30I C304 H30J 109.5 . . ?
N3 C305 C306 116.4(6) . . ?
N3 C305 H30K 108.2 . . ?
C306 C305 H30K 108.2 . . ?
N3 C305 H30L 108.2 . . ?
C306 C305 H30L 108.2 . . ?
H30K C305 H30L 107.3 . . ?
C305 C306 H30M 109.5 . . ?
C305 C306 H30N 109.5 . . ?
H30M C306 H30N 109.5 . . ?
C305 C306 H30O 109.5 . . ?
H30M C306 H30O 109.5 . . ?
H30N C306 H30O 109.5 . . ?
N3 C307 C308 115.8(7) . . ?
N3 C307 H30P 108.3 . . ?
C308 C307 H30P 108.3 . . ?
N3 C307 H30Q 108.3 . . ?
C308 C307 H30Q 108.3 . . ?
H30P C307 H30Q 107.4 . . ?
C307 C308 H30R 109.5 . . ?
C307 C308 H30S 109.5 . . ?
H30R C308 H30S 109.5 . . ?
C307 C308 H30T 109.5 . . ?
H30R C308 H30T 109.5 . . ?
H30S C308 H30T 109.5 . . ?
C401 N4 C4A1 153.7(15) . . ?
C401 N4 C4A7 62.6(15) . . ?
C4A1 N4 C4A7 121.2(18) . . ?
C401 N4 C4A3 89.2(18) . . ?
C4A1 N4 C4A3 115(2) . . ?
C4A7 N4 C4A3 94.7(19) . . ?
C401 N4 C4A5 48.8(15) . . ?
C4A1 N4 C4A5 112.4(19) . . ?
C4A7 N4 C4A5 108(2) . . ?
C4A3 N4 C4A5 102.6(18) . . ?
C401 N4 C405 118.1(11) . . ?
C4A1 N4 C405 85.4(16) . . ?
C4A7 N4 C405 113.6(17) . . ?
C4A3 N4 C405 29.8(16) . . ?
C4A5 N4 C405 115.1(13) . . ?
C401 N4 C403 109.8(10) . . ?
C4A1 N4 C403 70.9(14) . . ?
C4A7 N4 C403 50.6(13) . . ?
C4A3 N4 C403 113.2(14) . . ?
C4A5 N4 C403 138.5(14) . . ?
C405 N4 C403 106.4(9) . . ?
C401 N4 C407 112.6(10) . . ?
C4A1 N4 C407 45.8(11) . . ?
C4A7 N4 C407 140.4(17) . . ?
C4A3 N4 C407 124.8(15) . . ?
C4A5 N4 C407 66.6(16) . . ?
C405 N4 C407 103.1(9) . . ?
C403 N4 C407 105.9(10) . . ?
N4 C401 C402 113.1(11) . . ?
N4 C401 H40A 109.0 . . ?
C402 C401 H40A 109.0 . . ?
N4 C401 H40B 109.0 . . ?
C402 C401 H40B 109.0 . . ?
H40A C401 H40B 107.8 . . ?
C401 C402 H40C 109.5 . . ?
C401 C402 H40D 109.5 . . ?
H40C C402 H40D 109.5 . . ?
C401 C402 H40E 109.5 . . ?
H40C C402 H40E 109.5 . . ?
H40D C402 H40E 109.5 . . ?
N4 C403 C404 126.9(11) . . ?
N4 C403 H40F 105.6 . . ?
C404 C403 H40F 105.6 . . ?
N4 C403 H40G 105.6 . . ?
C404 C403 H40G 105.6 . . ?
H40F C403 H40G 106.1 . . ?
C403 C404 H40H 109.5 . . ?
C403 C404 H40I 109.5 . . ?
H40H C404 H40I 109.5 . . ?
C403 C404 H40J 109.5 . . ?
H40H C404 H40J 109.5 . . ?
H40I C404 H40J 109.5 . . ?
N4 C405 C406 120.3(11) . . ?
N4 C405 H40K 107.3 . . ?
C406 C405 H40K 107.3 . . ?
N4 C405 H40L 107.3 . . ?
C406 C405 H40L 107.3 . . ?
H40K C405 H40L 106.9 . . ?
C405 C406 H40M 109.5 . . ?
C405 C406 H40N 109.5 . . ?
H40M C406 H40N 109.5 . . ?
C405 C406 H40O 109.5 . . ?
H40M C406 H40O 109.5 . . ?
H40N C406 H40O 109.5 . . ?
N4 C407 C408 117.0(11) . . ?
N4 C407 H40P 108.0 . . ?
C408 C407 H40P 108.0 . . ?
N4 C407 H40Q 108.0 . . ?
C408 C407 H40Q 108.0 . . ?
H40P C407 H40Q 107.3 . . ?
C407 C408 H40R 109.5 . . ?
C407 C408 H40S 109.5 . . ?
H40R C408 H40S 109.5 . . ?
C407 C408 H40T 109.5 . . ?
H40R C408 H40T 109.5 . . ?
H40S C408 H40T 109.5 . . ?
N4 C4A1 C4A2 107(2) . . ?
N4 C4A1 H4A1 110.2 . . ?
C4A2 C4A1 H4A1 110.2 . . ?
N4 C4A1 H4A2 110.2 . . ?
C4A2 C4A1 H4A2 110.2 . . ?
H4A1 C4A1 H4A2 108.5 . . ?
C4A1 C4A2 H4A3 109.5 . . ?
C4A1 C4A2 H4A4 109.5 . . ?
H4A3 C4A2 H4A4 109.5 . . ?
C4A1 C4A2 H4A5 109.5 . . ?
H4A3 C4A2 H4A5 109.5 . . ?
H4A4 C4A2 H4A5 109.5 . . ?
N4 C4A3 C4A4 113(2) . . ?
N4 C4A3 H4A6 108.9 . . ?
C4A4 C4A3 H4A6 108.9 . . ?
N4 C4A3 H4A7 108.9 . . ?
C4A4 C4A3 H4A7 108.9 . . ?
H4A6 C4A3 H4A7 107.8 . . ?
C4A3 C4A4 H4A8 109.5 . . ?
C4A3 C4A4 H4A9 109.5 . . ?
H4A8 C4A4 H4A9 109.5 . . ?
C4A3 C4A4 H4AX 109.5 . . ?
H4A8 C4A4 H4AX 109.5 . . ?
H4A9 C4A4 H4AX 109.5 . . ?
N4 C4A5 C4A6 109(2) . . ?
N4 C4A5 H4AY 109.8 . . ?
C4A6 C4A5 H4AY 109.8 . . ?
N4 C4A5 H4AZ 109.8 . . ?
C4A6 C4A5 H4AZ 109.8 . . ?
H4AY C4A5 H4AZ 108.3 . . ?
C4A5 C4A6 H4AA 109.5 . . ?
C4A5 C4A6 H4AB 109.5 . . ?
H4AA C4A6 H4AB 109.5 . . ?
C4A5 C4A6 H4AC 109.5 . . ?
H4AA C4A6 H4AC 109.5 . . ?
H4AB C4A6 H4AC 109.5 . . ?
N4 C4A7 C4A8 123(3) . . ?
N4 C4A7 H4AD 106.6 . . ?
C4A8 C4A7 H4AD 106.6 . . ?
N4 C4A7 H4AE 106.6 . . ?
C4A8 C4A7 H4AE 106.6 . . ?
H4AD C4A7 H4AE 106.6 . . ?
C4A7 C4A8 H4AF 109.5 . . ?
C4A7 C4A8 H4AG 109.5 . . ?
H4AF C4A8 H4AG 109.5 . . ?
C4A7 C4A8 H4AH 109.5 . . ?
H4AF C4A8 H4AH 109.5 . . ?
H4AG C4A8 H4AH 109.5 . . ?
C505 N5 C507 110.7(6) . . ?
C505 N5 C501 109.7(7) . . ?
C507 N5 C501 111.3(6) . . ?
C505 N5 C503 111.4(7) . . ?
C507 N5 C503 106.7(6) . . ?
C501 N5 C503 106.9(6) . . ?
N5 C501 C502 118.3(7) . . ?
N5 C501 H50A 107.7 . . ?
C502 C501 H50A 107.7 . . ?
N5 C501 H50B 107.7 . . ?
C502 C501 H50B 107.7 . . ?
H50A C501 H50B 107.1 . . ?
C501 C502 H50C 109.5 . . ?
C501 C502 H50D 109.5 . . ?
H50C C502 H50D 109.5 . . ?
C501 C502 H50E 109.5 . . ?
H50C C502 H50E 109.5 . . ?
H50D C502 H50E 109.5 . . ?
N5 C503 C504 114.5(7) . . ?
N5 C503 H50F 108.6 . . ?
C504 C503 H50F 108.6 . . ?
N5 C503 H50G 108.6 . . ?
C504 C503 H50G 108.6 . . ?
H50F C503 H50G 107.6 . . ?
C503 C504 H50H 109.5 . . ?
C503 C504 H50I 109.5 . . ?
H50H C504 H50I 109.5 . . ?
C503 C504 H50J 109.5 . . ?
H50H C504 H50J 109.5 . . ?
H50I C504 H50J 109.5 . . ?
N5 C505 C506 116.7(8) . . ?
N5 C505 H50K 108.1 . . ?
C506 C505 H50K 108.1 . . ?
N5 C505 H50L 108.1 . . ?
C506 C505 H50L 108.1 . . ?
H50K C505 H50L 107.3 . . ?
C505 C506 H50M 109.5 . . ?
C505 C506 H50N 109.5 . . ?
H50M C506 H50N 109.5 . . ?
C505 C506 H50O 109.5 . . ?
H50M C506 H50O 109.5 . . ?
H50N C506 H50O 109.5 . . ?
N5 C507 C508 116.6(7) . . ?
N5 C507 H50P 108.2 . . ?
C508 C507 H50P 108.2 . . ?
N5 C507 H50Q 108.2 . . ?
C508 C507 H50Q 108.2 . . ?
H50P C507 H50Q 107.3 . . ?
C507 C508 H50R 109.5 . . ?
C507 C508 H50S 109.5 . . ?
H50R C508 H50S 109.5 . . ?
C507 C508 H50T 109.5 . . ?
H50R C508 H50T 109.5 . . ?
H50S C508 H50T 109.5 . . ?
C603 N6 C601 111.7(6) . . ?
C603 N6 C607 107.4(5) . . ?
C601 N6 C607 111.1(6) . . ?
C603 N6 C605 110.8(6) . . ?
C601 N6 C605 105.7(5) . . ?
C607 N6 C605 110.2(6) . . ?
N6 C601 C602 114.4(7) . . ?
N6 C601 H60A 108.6 . . ?
C602 C601 H60A 108.6 . . ?
N6 C601 H60B 108.6 . . ?
C602 C601 H60B 108.6 . . ?
H60A C601 H60B 107.6 . . ?
C601 C602 H60C 109.5 . . ?
C601 C602 H60D 109.5 . . ?
H60C C602 H60D 109.5 . . ?
C601 C602 H60E 109.5 . . ?
H60C C602 H60E 109.5 . . ?
H60D C602 H60E 109.5 . . ?
N6 C603 C604 115.9(6) . . ?
N6 C603 H60F 108.3 . . ?
C604 C603 H60F 108.3 . . ?
N6 C603 H60G 108.3 . . ?
C604 C603 H60G 108.3 . . ?
H60F C603 H60G 107.4 . . ?
C603 C604 H60H 109.5 . . ?
C603 C604 H60I 109.5 . . ?
H60H C604 H60I 109.5 . . ?
C603 C604 H60J 109.5 . . ?
H60H C604 H60J 109.5 . . ?
H60I C604 H60J 109.5 . . ?
N6 C605 C606 114.9(6) . . ?
N6 C605 H60K 108.6 . . ?
C606 C605 H60K 108.6 . . ?
N6 C605 H60L 108.6 . . ?
C606 C605 H60L 108.6 . . ?
H60K C605 H60L 107.5 . . ?
C605 C606 H60M 109.5 . . ?
C605 C606 H60N 109.5 . . ?
H60M C606 H60N 109.5 . . ?
C605 C606 H60O 109.5 . . ?
H60M C606 H60O 109.5 . . ?
H60N C606 H60O 109.5 . . ?
N6 C607 C608 115.8(6) . . ?
N6 C607 H60P 108.3 . . ?
C608 C607 H60P 108.3 . . ?
N6 C607 H60Q 108.3 . . ?
C608 C607 H60Q 108.3 . . ?
H60P C607 H60Q 107.4 . . ?
C607 C608 H60R 109.5 . . ?
C607 C608 H60S 109.5 . . ?
H60R C608 H60S 109.5 . . ?
C607 C608 H60T 109.5 . . ?
H60R C608 H60T 109.5 . . ?
H60S C608 H60T 109.5 . . ?

loop_
_geom_bond_atom_site_label_1
_geom_bond_atom_site_label_2
_geom_bond_distance
_geom_bond_site_symmetry_2
_geom_bond_publ_flag
Fe1 C4 1.722(8) . ?
Fe1 C5 1.732(7) . ?
Fe1 C11 1.951(6) . ?
Fe1 C12 1.988(6) . ?
Fe1 Fe3 2.5218(12) . ?
Fe1 Fe2 2.5370(12) . ?
Fe1 Fe4 2.6337(12) . ?
Fe1 H1 1.71(3) . ?
Fe2 C8 1.725(7) . ?
Fe2 C9 1.734(8) . ?
Fe2 C11 1.980(6) . ?
Fe2 C10 1.989(7) . ?
Fe2 Fe3 2.5380(12) . ?
Fe2 Fe4 2.6308(13) . ?
Fe2 H1 1.71(3) . ?
Fe3 C7 1.726(7) . ?
Fe3 C6 1.735(8) . ?
Fe3 C10 1.962(7) . ?
Fe3 C12 1.965(7) . ?
Fe3 Fe4 2.6186(13) . ?
Fe3 H1 1.71(3) . ?
Fe4 C3 1.758(8) . ?
Fe4 C1 1.759(8) . ?
Fe4 C2 1.767(8) . ?
Fe1' Fe2' 2.55(4) . ?
Fe1' Fe3' 2.58(4) . ?
Fe1' Fe4' 2.66(4) . ?
Fe1' H1 0.49(7) . ?
Fe2' Fe3' 2.46(4) . ?
Fe2' Fe4' 2.51(4) . ?
Fe3' Fe4' 2.52(4) . ?
C1 O1 1.167(9) . ?
C2 O2 1.159(9) . ?
C3 O3 1.168(8) . ?
C4 O4 1.158(9) . ?
C5 O5 1.172(8) . ?
C6 O6 1.160(9) . ?
C7 O7 1.168(8) . ?
C8 O8 1.165(8) . ?
C9 O9 1.158(9) . ?
C10 O10 1.167(7) . ?
C11 O11 1.174(7) . ?
C12 O12 1.170(8) . ?
Fe5 C24 1.729(8) . ?
Fe5 C25 1.740(6) . ?
Fe5 C31 1.949(6) . ?
Fe5 C32 1.975(6) . ?
Fe5 Fe7 2.5286(12) . ?
Fe5 Fe6 2.5301(12) . ?
Fe5 Fe8 2.6287(12) . ?
Fe5 H2 1.75(4) . ?
Fe6 C27 1.734(7) . ?
Fe6 C26 1.736(7) . ?
Fe6 C30 1.967(6) . ?
Fe6 C31 1.973(6) . ?
Fe6 Fe7 2.5447(12) . ?
Fe6 Fe8 2.6328(12) . ?
Fe6 H2 1.75(4) . ?
Fe7 C29 1.727(7) . ?
Fe7 C28 1.746(7) . ?
Fe7 C30 1.959(6) . ?
Fe7 C32 1.970(6) . ?
Fe7 Fe8 2.6201(12) . ?
Fe7 H2 1.75(4) . ?
Fe8 C22 1.753(7) . ?
Fe8 C21 1.766(7) . ?
Fe8 C23 1.775(7) . ?
Fe5' Fe6' 2.55(6) . ?
Fe5' Fe7' 2.57(6) . ?
Fe5' Fe8' 2.57(6) . ?
Fe5' H2 0.71(6) . ?
Fe6' Fe8' 2.50(6) . ?
Fe6' Fe7' 2.54(6) . ?
Fe7' Fe8' 2.52(6) . ?
C21 O21 1.155(8) . ?
C22 O22 1.157(8) . ?
C23 O23 1.146(8) . ?
C24 O24 1.161(9) . ?
C25 O25 1.150(7) . ?
C26 O26 1.151(8) . ?
C27 O27 1.169(8) . ?
C28 O28 1.157(7) . ?
C29 O29 1.173(8) . ?
C30 O30 1.181(7) . ?
C31 O31 1.179(7) . ?
C32 O32 1.167(7) . ?
N1 C101 1.488(7) . ?
N1 C107 1.494(7) . ?
N1 C103 1.495(7) . ?
N1 C105 1.500(6) . ?
C101 C102 1.528(8) . ?
C101 H10A 0.9700 . ?
C101 H10B 0.9700 . ?
C102 H10C 0.9600 . ?
C102 H10D 0.9600 . ?
C102 H10E 0.9600 . ?
C103 C104 1.530(7) . ?
C103 H10F 0.9700 . ?
C103 H10G 0.9700 . ?
C104 H10H 0.9600 . ?
C104 H10I 0.9600 . ?
C104 H10J 0.9600 . ?
C105 C106 1.516(7) . ?
C105 H10K 0.9700 . ?
C105 H10L 0.9700 . ?
C106 H10M 0.9600 . ?
C106 H10N 0.9600 . ?
C106 H10O 0.9600 . ?
C107 C108 1.524(8) . ?
C107 H10P 0.9700 . ?
C107 H10Q 0.9700 . ?
C108 H10R 0.9600 . ?
C108 H10S 0.9600 . ?
C108 H10T 0.9600 . ?
N2 C201 1.465(8) . ?
N2 C205 1.472(8) . ?
N2 C203 1.480(8) . ?
N2 C207 1.488(8) . ?
C201 C202 1.550(13) . ?
C201 H20A 0.9700 . ?
C201 H20B 0.9700 . ?
C202 H20C 0.9600 . ?
C202 H20D 0.9600 . ?
C202 H20E 0.9600 . ?
C203 C204 1.518(11) . ?
C203 H20F 0.9700 . ?
C203 H20G 0.9700 . ?
C204 H20H 0.9600 . ?
C204 H20I 0.9600 . ?
C204 H20J 0.9600 . ?
C205 C206 1.513(13) . ?
C205 H20K 0.9700 . ?
C205 H20L 0.9700 . ?
C206 H20M 0.9600 . ?
C206 H20N 0.9600 . ?
C206 H20O 0.9600 . ?
C207 C208 1.519(11) . ?
C207 H20P 0.9700 . ?
C207 H20Q 0.9700 . ?
C208 H20R 0.9600 . ?
C208 H20S 0.9600 . ?
C208 H20T 0.9600 . ?
N3 C307 1.487(7) . ?
N3 C301 1.494(7) . ?
N3 C303 1.506(7) . ?
N3 C305 1.511(7) . ?
C301 C302 1.517(7) . ?
C301 H30A 0.9700 . ?
C301 H30B 0.9700 . ?
C302 H30C 0.9600 . ?
C302 H30D 0.9600 . ?
C302 H30E 0.9600 . ?
C303 C304 1.518(7) . ?
C303 H30F 0.9700 . ?
C303 H30G 0.9700 . ?
C304 H30H 0.9600 . ?
C304 H30I 0.9600 . ?
C304 H30J 0.9600 . ?
C305 C306 1.514(7) . ?
C305 H30K 0.9700 . ?
C305 H30L 0.9700 . ?
C306 H30M 0.9600 . ?
C306 H30N 0.9600 . ?
C306 H30O 0.9600 . ?
C307 C308 1.514(8) . ?
C307 H30P 0.9700 . ?
C307 H30Q 0.9700 . ?
C308 H30R 0.9600 . ?
C308 H30S 0.9600 . ?
C308 H30T 0.9600 . ?
N4 C401 1.457(9) . ?
N4 C4A1 1.460(10) . ?
N4 C4A7 1.471(10) . ?
N4 C4A3 1.472(10) . ?
N4 C4A5 1.484(10) . ?
N4 C405 1.491(9) . ?
N4 C403 1.495(9) . ?
N4 C407 1.506(9) . ?
C401 C402 1.527(10) . ?
C401 H40A 0.9700 . ?
C401 H40B 0.9700 . ?
C402 H40C 0.9600 . ?
C402 H40D 0.9600 . ?
C402 H40E 0.9600 . ?
C403 C404 1.512(9) . ?
C403 H40F 0.9700 . ?
C403 H40G 0.9700 . ?
C404 H40H 0.9600 . ?
C404 H40I 0.9600 . ?
C404 H40J 0.9600 . ?
C405 C406 1.517(9) . ?
C405 H40K 0.9700 . ?
C405 H40L 0.9700 . ?
C406 H40M 0.9600 . ?
C406 H40N 0.9600 . ?
C406 H40O 0.9600 . ?
C407 C408 1.533(9) . ?
C407 H40P 0.9700 . ?
C407 H40Q 0.9700 . ?
C408 H40R 0.9600 . ?
C408 H40S 0.9600 . ?
C408 H40T 0.9600 . ?
C4A1 C4A2 1.523(10) . ?
C4A1 H4A1 0.9700 . ?
C4A1 H4A2 0.9700 . ?
C4A2 H4A3 0.9600 . ?
C4A2 H4A4 0.9600 . ?
C4A2 H4A5 0.9600 . ?
C4A3 C4A4 1.516(10) . ?
C4A3 H4A6 0.9700 . ?
C4A3 H4A7 0.9700 . ?
C4A4 H4A8 0.9600 . ?
C4A4 H4A9 0.9600 . ?
C4A4 H4AX 0.9600 . ?
C4A5 C4A6 1.535(10) . ?
C4A5 H4AY 0.9700 . ?
C4A5 H4AZ 0.9700 . ?
C4A6 H4AA 0.9600 . ?
C4A6 H4AB 0.9600 . ?
C4A6 H4AC 0.9600 . ?
C4A7 C4A8 1.527(10) . ?
C4A7 H4AD 0.9700 . ?
C4A7 H4AE 0.9700 . ?
C4A8 H4AF 0.9600 . ?
C4A8 H4AG 0.9600 . ?
C4A8 H4AH 0.9600 . ?
N5 C505 1.465(7) . ?
N5 C507 1.486(7) . ?
N5 C501 1.487(7) . ?
N5 C503 1.513(7) . ?
C501 C502 1.506(8) . ?
C501 H50A 0.9700 . ?
C501 H50B 0.9700 . ?
C502 H50C 0.9600 . ?
C502 H50D 0.9600 . ?
C502 H50E 0.9600 . ?
C503 C504 1.527(8) . ?
C503 H50F 0.9700 . ?
C503 H50G 0.9700 . ?
C504 H50H 0.9600 . ?
C504 H50I 0.9600 . ?
C504 H50J 0.9600 . ?
C505 C506 1.517(8) . ?
C505 H50K 0.9700 . ?
C505 H50L 0.9700 . ?
C506 H50M 0.9600 . ?
C506 H50N 0.9600 . ?
C506 H50O 0.9600 . ?
C507 C508 1.529(8) . ?
C507 H50P 0.9700 . ?
C507 H50Q 0.9700 . ?
C508 H50R 0.9600 . ?
C508 H50S 0.9600 . ?
C508 H50T 0.9600 . ?
N6 C603 1.485(7) . ?
N6 C601 1.497(7) . ?
N6 C607 1.497(7) . ?
N6 C605 1.501(7) . ?
C601 C602 1.519(8) . ?
C601 H60A 0.9700 . ?
C601 H60B 0.9700 . ?
C602 H60C 0.9600 . ?
C602 H60D 0.9600 . ?
C602 H60E 0.9600 . ?
C603 C604 1.529(7) . ?
C603 H60F 0.9700 . ?
C603 H60G 0.9700 . ?
C604 H60H 0.9600 . ?
C604 H60I 0.9600 . ?
C604 H60J 0.9600 . ?
C605 C606 1.524(8) . ?
C605 H60K 0.9700 . ?
C605 H60L 0.9700 . ?
C606 H60M 0.9600 . ?
C606 H60N 0.9600 . ?
C606 H60O 0.9600 . ?
C607 C608 1.526(8) . ?
C607 H60P 0.9700 . ?
C607 H60Q 0.9700 . ?
C608 H60R 0.9600 . ?
C608 H60S 0.9600 . ?
C608 H60T 0.9600 . ?
